data_7043552
loop_
_publ_author_name
'Yan, Yang-Tian'
'Zhang, Si-Si'
'Yang, Guo-Ping'
'Zhang, Wen-Yan'
'Zhang, Fang'
'Cao, Feng'
'Yang, Rui-Feng'
'Wang, Yao-Yu'

_publ_section_title
;
 The influence of coordination modes and active sites of a
 5-(triazol-1-yl) nicotinic ligand on the assembly of diverse MOFs
;
_journal_name_full 'Dalton Trans.'
_journal_paper_doi 10.1039/C7DT01523B
_journal_year 2017
_chemical_formula_moiety 'C16 H14 Co N8 O6'
_chemical_formula_sum 'C16 H14 Co N8 O6'
_chemical_formula_weight 473.28
_space_group_crystal_system monoclinic
_space_group_IT_number 14
_space_group_name_Hall '-P 2ybc'
_space_group_name_H-M_alt 'P 1 21/c 1'
_symmetry_space_group_name_Hall '-P 2ybc'
_symmetry_space_group_name_H-M 'P 1 21/c 1'
_atom_sites_solution_hydrogens mixed
_audit_creation_method SHELXL-2014/7
_audit_update_record
;
2017-06-09 deposited with the CCDC.
2017-06-22 downloaded from the CCDC.
;
_cell_angle_alpha 90
_cell_angle_beta 117.789(3)
_cell_angle_gamma 90
_cell_formula_units_Z 2
_cell_length_a 11.700(2)
_cell_length_b 6.9671(12)
_cell_length_c 11.849(2)
_cell_measurement_reflns_used 2876
_cell_measurement_temperature 296(2)
_cell_measurement_theta_max 28.373
_cell_measurement_theta_min 2.443
_cell_volume 854.5(3)
_computing_cell_refinement 'SAINT v8.27A (Bruker, 2012)'
_computing_data_collection 'Bruker APEX2'
_computing_data_reduction 'SAINT v8.27A (Bruker, 2012)'
_computing_molecular_graphics 'SHELXL-2014/7 (Sheldrick, 2014)'
_computing_publication_material Diamond
_computing_structure_refinement 'SHELXL-2014/7 (Sheldrick, 2014)'
_computing_structure_solution 'SHELXL-2014/7 (Sheldrick, 2014)'
_diffrn_ambient_temperature 296(2)
_diffrn_measured_fraction_theta_full 0.990
_diffrn_measured_fraction_theta_max 0.990
_diffrn_measurement_device_type \w
_diffrn_radiation_type MoK\a
_diffrn_radiation_wavelength 0.71073
_diffrn_reflns_av_R_equivalents 0.0233
_diffrn_reflns_av_unetI/netI 0.0288
_diffrn_reflns_Laue_measured_fraction_full 0.990
_diffrn_reflns_Laue_measured_fraction_max 0.990
_diffrn_reflns_limit_h_max 14
_diffrn_reflns_limit_h_min -9
_diffrn_reflns_limit_k_max 8
_diffrn_reflns_limit_k_min -8
_diffrn_reflns_limit_l_max 14
_diffrn_reflns_limit_l_min -14
_diffrn_reflns_number 4266
_diffrn_reflns_point_group_measured_fraction_full 0.990
_diffrn_reflns_point_group_measured_fraction_max 0.990
_diffrn_reflns_theta_full 25.242
_diffrn_reflns_theta_max 25.998
_diffrn_reflns_theta_min 1.968
_exptl_absorpt_coefficient_mu 1.066
_exptl_absorpt_correction_T_max 0.799
_exptl_absorpt_correction_T_min 0.750
_exptl_absorpt_correction_type multi-scan
_exptl_absorpt_process_details sadabs
_exptl_crystal_colour red
_exptl_crystal_density_diffrn 1.840
_exptl_crystal_description block
_exptl_crystal_F_000 482
_exptl_crystal_size_max 0.270
_exptl_crystal_size_mid 0.230
_exptl_crystal_size_min 0.210
_refine_diff_density_max 0.379
_refine_diff_density_min -0.502
_refine_diff_density_rms 0.099
_refine_ls_extinction_method none
_refine_ls_goodness_of_fit_ref 1.059
_refine_ls_hydrogen_treatment constr
_refine_ls_matrix_type full
_refine_ls_number_parameters 142
_refine_ls_number_reflns 1667
_refine_ls_number_restraints 0
_refine_ls_restrained_S_all 1.059
_refine_ls_R_factor_all 0.0344
_refine_ls_R_factor_gt 0.0292
_refine_ls_shift/su_max 0.000
_refine_ls_shift/su_mean 0.000
_refine_ls_structure_factor_coef Fsqd
_refine_ls_weighting_details 'w=1/[\s^2^(Fo^2^)+(0.0800P)^2^+0.3800P] where P=(Fo^2^+2Fc^2^)/3'
_refine_ls_weighting_scheme calc
_refine_ls_wR_factor_gt 0.0962
_refine_ls_wR_factor_ref 0.1119
_reflns_Friedel_coverage 0.000
_reflns_number_gt 1488
_reflns_number_total 1667
_reflns_threshold_expression 'I > 2\s(I)'
_cod_data_source_file c7dt01523b2.cif
_cod_data_source_block 2
_cod_original_cell_volume 854.4(3)
_cod_database_code 7043552
_shelx_shelxl_version_number 2014/7
_shelx_space_group_comment
;
The symmetry employed for this shelxl refinement is uniquely defined
by the following loop, which should always be used as a source of
symmetry information in preference to the above space-group names.
They are only intended as comments.
;
_shelx_estimated_absorpt_t_min 0.762
_shelx_estimated_absorpt_t_max 0.807

loop_
_space_group_symop_operation_xyz
'x, y, z'
'-x, y+1/2, -z+1/2'
'-x, -y, -z'
'x, -y-1/2, z-1/2'

loop_
_atom_site_label
_atom_site_type_symbol
_atom_site_fract_x
_atom_site_fract_y
_atom_site_fract_z
_atom_site_U_iso_or_equiv
_atom_site_adp_type
_atom_site_occupancy
_atom_site_site_symmetry_order
_atom_site_calc_flag
_atom_site_refinement_flags_posn
_atom_site_refinement_flags_adp
_atom_site_refinement_flags_occupancy
Co1 Co 0.5000 1.0000 0.0000 0.01451(19) Uani 1 2 d S . P
O1 O 0.61385(18) 0.4826(2) 0.21645(17) 0.0220(4) Uani 1 1 d . . .
O2 O 0.53076(15) 0.7186(2) 0.07529(16) 0.0234(4) Uani 1 1 d . . .
O3 O 0.53421(17) 1.0993(2) 0.17865(15) 0.0250(4) Uani 1 1 d . . .
H3A H 0.4833 1.0486 0.1990 0.037 Uiso 1 1 d R U .
H3B H 0.5340 1.2072 0.2028 0.037 Uiso 1 1 d R U .
N1 N 0.83192(19) 0.6364(3) -0.02121(18) 0.0267(5) Uani 1 1 d . . .
N2 N 1.09246(18) 0.6074(3) 0.30887(17) 0.0180(4) Uani 1 1 d . . .
N3 N 1.11334(19) 0.6579(3) 0.42858(18) 0.0256(5) Uani 1 1 d . . .
N4 N 1.29897(18) 0.5679(3) 0.43049(18) 0.0189(4) Uani 1 1 d . . .
C1 C 0.6175(2) 0.5994(3) 0.13727(19) 0.0159(5) Uani 1 1 d . . .
C2 C 0.7374(2) 0.5983(3) 0.1194(2) 0.0175(5) Uani 1 1 d . . .
C3 C 0.7293(2) 0.6174(3) -0.0006(2) 0.0227(5) Uani 1 1 d . . .
H3 H 0.6477 0.6171 -0.0710 0.027 Uiso 1 1 calc R U .
C4 C 0.8587(2) 0.5890(3) 0.2245(2) 0.0182(5) Uani 1 1 d . . .
H4 H 0.8683 0.5684 0.3060 0.022 Uiso 1 1 calc R U .
C5 C 0.9655(2) 0.6114(3) 0.2040(2) 0.0174(5) Uani 1 1 d . . .
C6 C 0.9485(2) 0.6391(3) 0.0812(2) 0.0224(5) Uani 1 1 d . . .
H6 H 1.0209 0.6603 0.0697 0.027 Uiso 1 1 calc R U .
C7 C 1.2039(2) 0.5537(4) 0.3127(2) 0.0198(5) Uani 1 1 d . . .
H7 H 1.2131 0.5125 0.2427 0.024 Uiso 1 1 calc R U .
C8 C 1.2378(2) 0.6321(4) 0.4965(2) 0.0251(5) Uani 1 1 d . . .
H8 H 1.2813 0.6559 0.5838 0.030 Uiso 1 1 calc R U .

loop_
_atom_site_aniso_label
_atom_site_aniso_U_11
_atom_site_aniso_U_22
_atom_site_aniso_U_33
_atom_site_aniso_U_23
_atom_site_aniso_U_13
_atom_site_aniso_U_12
Co1 0.0099(3) 0.0201(3) 0.0136(3) 0.00097(14) 0.0056(2) -0.00097(14)
O1 0.0199(9) 0.0276(9) 0.0213(9) 0.0056(6) 0.0120(8) 0.0023(6)
O2 0.0170(8) 0.0227(8) 0.0309(9) 0.0071(7) 0.0114(7) 0.0043(6)
O3 0.0314(10) 0.0266(9) 0.0240(8) -0.0050(7) 0.0189(8) -0.0061(7)
N1 0.0206(11) 0.0408(12) 0.0203(10) 0.0027(9) 0.0109(9) 0.0041(9)
N2 0.0134(9) 0.0227(10) 0.0176(9) -0.0014(7) 0.0070(8) 0.0007(7)
N3 0.0201(10) 0.0396(12) 0.0181(9) -0.0025(8) 0.0097(8) 0.0043(9)
N4 0.0110(9) 0.0228(10) 0.0221(10) -0.0002(8) 0.0070(8) 0.0006(8)
C1 0.0112(10) 0.0194(11) 0.0147(10) -0.0027(8) 0.0040(8) -0.0012(8)
C2 0.0145(11) 0.0175(10) 0.0220(11) 0.0005(8) 0.0097(9) 0.0016(8)
C3 0.0159(11) 0.0304(13) 0.0183(11) 0.0015(9) 0.0051(9) 0.0049(9)
C4 0.0170(11) 0.0220(12) 0.0166(10) 0.0017(8) 0.0086(9) 0.0017(8)
C5 0.0125(11) 0.0181(10) 0.0192(11) -0.0007(8) 0.0054(9) 0.0009(8)
C6 0.0156(11) 0.0316(13) 0.0228(11) 0.0010(10) 0.0114(9) 0.0006(9)
C7 0.0161(11) 0.0230(11) 0.0211(11) -0.0024(9) 0.0094(10) 0.0003(9)
C8 0.0200(12) 0.0355(14) 0.0174(11) -0.0011(10) 0.0067(10) 0.0047(10)

loop_
_atom_type_symbol
_atom_type_description
_atom_type_scat_dispersion_real
_atom_type_scat_dispersion_imag
_atom_type_scat_source
C C 0.0033 0.0016 'International Tables Vol C Tables 4.2.6.8 and 6.1.1.4'
H H 0.0000 0.0000 'International Tables Vol C Tables 4.2.6.8 and 6.1.1.4'
N N 0.0061 0.0033 'International Tables Vol C Tables 4.2.6.8 and 6.1.1.4'
O O 0.0106 0.0060 'International Tables Vol C Tables 4.2.6.8 and 6.1.1.4'
Co Co 0.3494 0.9721 'International Tables Vol C Tables 4.2.6.8 and 6.1.1.4'

loop_
_geom_angle_atom_site_label_1
_geom_angle_atom_site_label_2
_geom_angle_atom_site_label_3
_geom_angle
_geom_angle_site_symmetry_1
_geom_angle_site_symmetry_3
O3 Co1 O3 180.0 . 3_675
O3 Co1 O2 88.00(7) . .
O3 Co1 O2 92.00(7) 3_675 .
O3 Co1 O2 92.00(7) . 3_675
O3 Co1 O2 88.00(7) 3_675 3_675
O2 Co1 O2 180.0 . 3_675
O3 Co1 N4 96.89(7) . 4_475
O3 Co1 N4 83.11(7) 3_675 4_475
O2 Co1 N4 84.17(7) . 4_475
O2 Co1 N4 95.83(7) 3_675 4_475
O3 Co1 N4 83.11(7) . 2_755
O3 Co1 N4 96.89(7) 3_675 2_755
O2 Co1 N4 95.83(7) . 2_755
O2 Co1 N4 84.17(7) 3_675 2_755
N4 Co1 N4 180.0 4_475 2_755
C1 O2 Co1 142.71(15) . .
Co1 O3 H3A 109.5 . .
Co1 O3 H3B 129.9 . .
H3A O3 H3B 100.1 . .
C6 N1 C3 117.26(19) . .
C7 N2 N3 109.70(18) . .
C7 N2 C5 129.71(18) . .
N3 N2 C5 120.56(17) . .
C8 N3 N2 102.25(18) . .
C7 N4 C8 102.86(19) . .
C7 N4 Co1 128.28(16) . 2_745
C8 N4 Co1 128.85(16) . 2_745
O2 C1 O1 124.6(2) . .
O2 C1 C2 118.21(19) . .
O1 C1 C2 117.17(18) . .
C4 C2 C3 118.4(2) . .
C4 C2 C1 120.23(18) . .
C3 C2 C1 121.24(19) . .
N1 C3 C2 124.0(2) . .
N1 C3 H3 118.0 . .
C2 C3 H3 118.0 . .
C2 C4 C5 117.81(19) . .
C2 C4 H4 121.1 . .
C5 C4 H4 121.1 . .
C6 C5 C4 119.9(2) . .
C6 C5 N2 119.9(2) . .
C4 C5 N2 120.19(18) . .
N1 C6 C5 122.4(2) . .
N1 C6 H6 118.8 . .
C5 C6 H6 118.8 . .
N4 C7 N2 110.00(19) . .
N4 C7 H7 125.0 . .
N2 C7 H7 125.0 . .
N3 C8 N4 115.2(2) . .
N3 C8 H8 122.4 . .
N4 C8 H8 122.4 . .

loop_
_geom_bond_atom_site_label_1
_geom_bond_atom_site_label_2
_geom_bond_distance
_geom_bond_site_symmetry_2
Co1 O3 2.0809(15) .
Co1 O3 2.0809(15) 3_675
Co1 O2 2.1143(16) .
Co1 O2 2.1143(16) 3_675
Co1 N4 2.1511(19) 4_475
Co1 N4 2.1511(19) 2_755
O1 C1 1.258(3) .
O2 C1 1.250(3) .
O3 H3A 0.8200 .
O3 H3B 0.8046 .
N1 C6 1.338(3) .
N1 C3 1.338(3) .
N2 C7 1.336(3) .
N2 N3 1.368(3) .
N2 C5 1.425(3) .
N3 C8 1.307(3) .
N4 C7 1.322(3) .
N4 C8 1.359(3) .
N4 Co1 2.1511(19) 2_745
C1 C2 1.513(3) .
C2 C4 1.386(3) .
C2 C3 1.388(3) .
C3 H3 0.9300 .
C4 C5 1.387(3) .
C4 H4 0.9300 .
C5 C6 1.387(3) .
C6 H6 0.9300 .
C7 H7 0.9300 .
C8 H8 0.9300 .

loop_
_geom_torsion_atom_site_label_1
_geom_torsion_atom_site_label_2
_geom_torsion_atom_site_label_3
_geom_torsion_atom_site_label_4
_geom_torsion
_geom_torsion_site_symmetry_1
C7 N2 N3 C8 0.5(3) .
C5 N2 N3 C8 178.7(2) .
Co1 O2 C1 O1 144.3(2) .
Co1 O2 C1 C2 -33.8(3) .
O2 C1 C2 C4 134.3(2) .
O1 C1 C2 C4 -44.0(3) .
O2 C1 C2 C3 -42.0(3) .
O1 C1 C2 C3 139.7(2) .
C6 N1 C3 C2 -0.8(4) .
C4 C2 C3 N1 -3.2(4) .
C1 C2 C3 N1 173.2(2) .
C3 C2 C4 C5 3.9(3) .
C1 C2 C4 C5 -172.48(18) .
C2 C4 C5 C6 -0.9(3) .
C2 C4 C5 N2 178.60(19) .
C7 N2 C5 C6 -28.9(3) .
N3 N2 C5 C6 153.3(2) .
C7 N2 C5 C4 151.5(2) .
N3 N2 C5 C4 -26.2(3) .
C3 N1 C6 C5 4.1(4) .
C4 C5 C6 N1 -3.2(3) .
N2 C5 C6 N1 177.2(2) .
C8 N4 C7 N2 0.3(3) .
Co1 N4 C7 N2 179.15(15) 2_745
N3 N2 C7 N4 -0.5(3) .
C5 N2 C7 N4 -178.4(2) .
N2 N3 C8 N4 -0.4(3) .
C7 N4 C8 N3 0.1(3) .
Co1 N4 C8 N3 -178.81(16) 2_745
